data_2220173
loop_
_publ_author_name
'Dang, Fang-Fang'
'Wang, Xin-Wei'
'Zhou, Yuan-Zhen'
'Han, Guo-Ping'
'Yang, Qing-Cui'

_publ_section_title Bis{2-[(<i>E</i>)-benzyliminomethyl]-4-methylphenolato-\k^2^<i>N</i>,<i>O</i>}cobalt(II)
_journal_coeditor_code GW2053
_journal_issue 12
_journal_name_full 'Acta Crystallographica Section E'
_journal_page_first m1486
_journal_paper_doi 10.1107/S1600536808034144
_journal_volume 64
_journal_year 2008
_chemical_formula_iupac '[Co (C15 H14 N O)2]'
_chemical_formula_moiety 'C30 H28 Co N2 O2'
_chemical_formula_sum 'C30 H28 Co N2 O2'
_chemical_formula_weight 507.47
_chemical_name_systematic
;
Bis{2-[(<i>E</i>)-benzyliminomethyl]-4-methylphenolato-\k^2^N,O}cobalt(II)
;
_space_group_IT_number 14
_symmetry_cell_setting monoclinic
_symmetry_space_group_name_Hall '-P 2ybc'
_symmetry_space_group_name_H-M 'P 1 21/c 1'
_atom_sites_solution_hydrogens geom
_atom_sites_solution_primary direct
_atom_sites_solution_secondary difmap
_audit_creation_method SHELXL-97
_cell_angle_alpha 90.00
_cell_angle_beta 107.394(2)
_cell_angle_gamma 90.00
_cell_formula_units_Z 2
_cell_length_a 13.735(3)
_cell_length_b 10.625(2)
_cell_length_c 8.7926(17)
_cell_measurement_reflns_used 2457
_cell_measurement_temperature 296(2)
_cell_measurement_theta_max 27.56
_cell_measurement_theta_min 0.995
_cell_volume 1224.5(4)
_computing_cell_refinement 'SAINT (Bruker, 2004)'
_computing_data_collection 'APEX2 (Bruker, 2004)'
_computing_data_reduction 'SAINT (Bruker, 2004)'
_computing_molecular_graphics 'XP in SHELXTL (Sheldrick, 2008)'
_computing_publication_material 'XP in SHELXTL (Sheldrick, 2008)'
_computing_structure_refinement 'SHELXL97 (Sheldrick, 2008)'
_computing_structure_solution 'SHELXS97 (Sheldrick, 2008)'
_diffrn_ambient_temperature 296(2)
_diffrn_measured_fraction_theta_full 0.995
_diffrn_measured_fraction_theta_max 0.995
_diffrn_measurement_device_type 'Bruker SMART APEXII'
_diffrn_measurement_method '\f and \w'
_diffrn_radiation_monochromator graphite
_diffrn_radiation_source 'fine-focus sealed tube'
_diffrn_radiation_type MoK\a
_diffrn_radiation_wavelength 0.71073
_diffrn_reflns_av_R_equivalents 0.0222
_diffrn_reflns_av_sigmaI/netI 0.0193
_diffrn_reflns_limit_h_max 17
_diffrn_reflns_limit_h_min -17
_diffrn_reflns_limit_k_max 13
_diffrn_reflns_limit_k_min -11
_diffrn_reflns_limit_l_max 11
_diffrn_reflns_limit_l_min -11
_diffrn_reflns_number 10315
_diffrn_reflns_theta_full 27.56
_diffrn_reflns_theta_max 27.56
_diffrn_reflns_theta_min 0.995
_diffrn_standards_decay_% no
_exptl_absorpt_coefficient_mu 0.731
_exptl_absorpt_correction_T_max 0.825
_exptl_absorpt_correction_T_min 0.765
_exptl_absorpt_correction_type multi-scan
_exptl_absorpt_process_details '(SADABS; Sheldrick, 1997)'
_exptl_crystal_colour 'dark brown'
_exptl_crystal_density_diffrn 1.376
_exptl_crystal_density_method 'not measured'
_exptl_crystal_description block
_exptl_crystal_F_000 530.0
_exptl_crystal_size_max 0.371
_exptl_crystal_size_mid 0.296
_exptl_crystal_size_min 0.249
_refine_diff_density_max 0.216
_refine_diff_density_min -0.245
_refine_ls_extinction_method none
_refine_ls_goodness_of_fit_ref 1.083
_refine_ls_hydrogen_treatment constr
_refine_ls_matrix_type full
_refine_ls_number_parameters 161
_refine_ls_number_reflns 2807
_refine_ls_number_restraints 0
_refine_ls_restrained_S_all 1.083
_refine_ls_R_factor_all 0.0325
_refine_ls_R_factor_gt 0.0267
_refine_ls_shift/su_max 0.000
_refine_ls_shift/su_mean 0.000
_refine_ls_structure_factor_coef Fsqd
_refine_ls_weighting_details 'calc w=1/[\s^2^(Fo^2^)+(0.0449P)^2^+0.166P] where P=(Fo^2^+2Fc^2^)/3'
_refine_ls_weighting_scheme calc
_refine_ls_wR_factor_gt 0.0752
_refine_ls_wR_factor_ref 0.0797
_reflns_number_gt 2404
_reflns_number_total 2807
_reflns_threshold_expression I>2\s(I)
_cod_data_source_file gw2053.cif
_cod_data_source_block I
_cod_original_sg_symbol_H-M 'P 21/c'
_cod_database_code 2220173
_cod_database_fobs_code 2220173

loop_
_symmetry_equiv_pos_as_xyz
'x, y, z'
'-x, y+1/2, -z+1/2'
'-x, -y, -z'
'x, -y-1/2, z-1/2'

loop_
_atom_site_type_symbol
_atom_site_label
_atom_site_fract_x
_atom_site_fract_y
_atom_site_fract_z
_atom_site_U_iso_or_equiv
_atom_site_adp_type
_atom_site_calc_flag
_atom_site_refinement_flags
_atom_site_occupancy
Co Co1 0.5000 1.0000 0.0000 0.03135(9) Uani d S 1
N N1 0.50882(8) 0.85049(10) 0.12722(13) 0.0361(2) Uani d . 1
O O1 0.63563(8) 1.03507(11) 0.08454(14) 0.0505(3) Uani d . 1
C C9 0.35213(9) 0.85593(12) 0.21649(15) 0.0350(3) Uani d . 1
C C1 0.69440(10) 0.84697(13) 0.23467(16) 0.0398(3) Uani d . 1
C C8 0.41511(10) 0.78371(12) 0.13166(16) 0.0384(3) Uani d . 1
H H8A 0.4341 0.7033 0.1845 0.046 Uiso calc R 1
H H8B 0.3735 0.7670 0.0233 0.046 Uiso calc R 1
C C7 0.59332(10) 0.80109(13) 0.21412(16) 0.0398(3) Uani d . 1
H H7A 0.5877 0.7280 0.2691 0.048 Uiso calc R 1
C C14 0.39142(11) 0.95166(14) 0.32390(16) 0.0402(3) Uani d . 1
H H14A 0.4589 0.9767 0.3425 0.048 Uiso calc R 1
C C2 0.77878(11) 0.77682(15) 0.32681(18) 0.0486(3) Uani d . 1
H H2A 0.7671 0.7011 0.3715 0.058 Uiso calc R 1
C C6 0.71010(11) 0.96291(15) 0.16800(17) 0.0408(3) Uani d . 1
C C3 0.87726(11) 0.81665(17) 0.35251(19) 0.0534(4) Uani d . 1
C C10 0.25147(11) 0.82053(16) 0.19115(18) 0.0501(4) Uani d . 1
H H10A 0.2237 0.7565 0.1192 0.060 Uiso calc R 1
C C4 0.89188(11) 0.93208(18) 0.2855(2) 0.0546(4) Uani d . 1
H H4A 0.9581 0.9612 0.3018 0.065 Uiso calc R 1
C C11 0.19180(12) 0.87956(19) 0.2719(2) 0.0608(4) Uani d . 1
H H11A 0.1244 0.8545 0.2541 0.073 Uiso calc R 1
C C13 0.33122(14) 1.01077(14) 0.4041(2) 0.0495(4) Uani d . 1
H H13A 0.3586 1.0751 0.4759 0.059 Uiso calc R 1
C C12 0.23131(14) 0.97510(17) 0.3785(2) 0.0554(4) Uani d . 1
H H12A 0.1910 1.0149 0.4322 0.066 Uiso calc R 1
C C5 0.81198(13) 1.00369(15) 0.1967(2) 0.0511(4) Uani d . 1
H H5A 0.8250 1.0800 0.1548 0.061 Uiso calc R 1
C C15 0.96691(15) 0.7397(2) 0.4506(3) 0.0824(6) Uani d . 1
H H15A 0.9442 0.6822 0.5171 0.124 Uiso calc R 1
H H15B 1.0177 0.7949 0.5161 0.124 Uiso calc R 1
H H15C 0.9957 0.6933 0.3808 0.124 Uiso calc R 1

loop_
_atom_site_aniso_label
_atom_site_aniso_U_11
_atom_site_aniso_U_22
_atom_site_aniso_U_33
_atom_site_aniso_U_12
_atom_site_aniso_U_13
_atom_site_aniso_U_23
Co1 0.02864(14) 0.03280(15) 0.03417(14) 0.00058(9) 0.01176(10) 0.00084(9)
N1 0.0347(5) 0.0355(6) 0.0411(6) -0.0002(4) 0.0158(5) -0.0030(5)
O1 0.0353(5) 0.0509(6) 0.0613(7) -0.0012(4) 0.0085(5) 0.0136(5)
C9 0.0351(6) 0.0364(7) 0.0347(6) -0.0026(5) 0.0120(5) 0.0031(5)
C1 0.0369(7) 0.0438(7) 0.0403(7) 0.0051(5) 0.0143(5) -0.0024(6)
C8 0.0393(7) 0.0329(6) 0.0447(7) -0.0037(5) 0.0150(6) -0.0022(5)
C7 0.0430(7) 0.0356(7) 0.0437(7) 0.0034(5) 0.0173(6) 0.0003(5)
C14 0.0383(7) 0.0410(7) 0.0426(7) -0.0049(6) 0.0144(6) -0.0023(6)
C2 0.0454(8) 0.0500(8) 0.0520(8) 0.0105(6) 0.0169(7) 0.0052(7)
C6 0.0361(7) 0.0466(7) 0.0403(7) 0.0034(6) 0.0126(6) 0.0003(6)
C3 0.0395(8) 0.0686(10) 0.0526(9) 0.0140(7) 0.0146(7) 0.0047(8)
C10 0.0412(8) 0.0631(10) 0.0476(8) -0.0144(7) 0.0158(6) -0.0118(7)
C4 0.0332(7) 0.0732(12) 0.0589(9) 0.0031(7) 0.0162(7) 0.0012(8)
C11 0.0390(8) 0.0865(13) 0.0625(10) -0.0105(8) 0.0237(7) -0.0095(9)
C13 0.0578(10) 0.0470(9) 0.0475(8) -0.0029(7) 0.0215(8) -0.0085(6)
C12 0.0531(10) 0.0660(10) 0.0556(9) 0.0064(8) 0.0292(8) -0.0027(8)
C5 0.0378(8) 0.0589(10) 0.0574(10) -0.0016(6) 0.0157(7) 0.0068(7)
C15 0.0461(9) 0.1026(17) 0.0950(14) 0.0244(11) 0.0154(10) 0.0311(14)

loop_
_atom_type_symbol
_atom_type_description
_atom_type_scat_dispersion_real
_atom_type_scat_dispersion_imag
_atom_type_scat_source
C C 0.0033 0.0016 'International Tables Vol C Tables 4.2.6.8 and 6.1.1.4'
H H 0.0000 0.0000 'International Tables Vol C Tables 4.2.6.8 and 6.1.1.4'
N N 0.0061 0.0033 'International Tables Vol C Tables 4.2.6.8 and 6.1.1.4'
O O 0.0106 0.0060 'International Tables Vol C Tables 4.2.6.8 and 6.1.1.4'
Co Co 0.3494 0.9721 'International Tables Vol C Tables 4.2.6.8 and 6.1.1.4'

loop_
_geom_angle_atom_site_label_1
_geom_angle_atom_site_label_2
_geom_angle_atom_site_label_3
_geom_angle_site_symmetry_1
_geom_angle_site_symmetry_3
_geom_angle
_geom_angle_publ_flag
O1 Co1 O1 3_675 . 180.0 y
O1 Co1 N1 3_675 . 86.99(5) y
O1 Co1 N1 . . 93.01(5) y
O1 Co1 N1 3_675 3_675 93.01(5) ?
O1 Co1 N1 . 3_675 86.99(5) ?
N1 Co1 N1 . 3_675 180.00(4) ?
C7 N1 C8 . . 115.04(11) ?
C7 N1 Co1 . . 124.53(9) ?
C8 N1 Co1 . . 120.43(8) ?
C6 O1 Co1 . . 129.64(11) ?
C14 C9 C10 . . 118.45(12) ?
C14 C9 C8 . . 123.16(12) ?
C10 C9 C8 . . 118.32(12) ?
C6 C1 C2 . . 119.94(13) ?
C6 C1 C7 . . 120.59(12) ?
C2 C1 C7 . . 119.44(13) ?
N1 C8 C9 . . 113.61(10) ?
N1 C8 H8A . . 108.8 ?
C9 C8 H8A . . 108.8 ?
N1 C8 H8B . . 108.8 ?
C9 C8 H8B . . 108.8 ?
H8A C8 H8B . . 107.7 ?
N1 C7 C1 . . 126.95(13) ?
N1 C7 H7A . . 116.5 ?
C1 C7 H7A . . 116.5 ?
C9 C14 C13 . . 120.66(13) ?
C9 C14 H14A . . 119.7 ?
C13 C14 H14A . . 119.7 ?
C3 C2 C1 . . 122.15(15) ?
C3 C2 H2A . . 118.9 ?
C1 C2 H2A . . 118.9 ?
O1 C6 C1 . . 123.56(13) ?
O1 C6 C5 . . 119.02(14) ?
C1 C6 C5 . . 117.41(13) ?
C2 C3 C4 . . 117.37(14) ?
C2 C3 C15 . . 121.46(17) ?
C4 C3 C15 . . 121.17(16) ?
C11 C10 C9 . . 120.66(14) ?
C11 C10 H10A . . 119.7 ?
C9 C10 H10A . . 119.7 ?
C5 C4 C3 . . 122.29(15) ?
C5 C4 H4A . . 118.9 ?
C3 C4 H4A . . 118.9 ?
C12 C11 C10 . . 120.60(14) ?
C12 C11 H11A . . 119.7 ?
C10 C11 H11A . . 119.7 ?
C12 C13 C14 . . 120.58(15) ?
C12 C13 H13A . . 119.7 ?
C14 C13 H13A . . 119.7 ?
C13 C12 C11 . . 119.04(15) ?
C13 C12 H12A . . 120.5 ?
C11 C12 H12A . . 120.5 ?
C4 C5 C6 . . 120.84(15) ?
C4 C5 H5A . . 119.6 ?
C6 C5 H5A . . 119.6 ?
C3 C15 H15A . . 109.5 ?
C3 C15 H15B . . 109.5 ?
H15A C15 H15B . . 109.5 ?
C3 C15 H15C . . 109.5 ?
H15A C15 H15C . . 109.5 ?
H15B C15 H15C . . 109.5 ?

loop_
_geom_bond_atom_site_label_1
_geom_bond_atom_site_label_2
_geom_bond_site_symmetry_2
_geom_bond_distance
_geom_bond_publ_flag
Co1 O1 3_675 1.8259(11) ?
Co1 O1 . 1.8259(11) y
Co1 N1 . 1.9258(11) y
Co1 N1 3_675 1.9258(11) ?
N1 C7 . 1.2946(17) ?
N1 C8 . 1.4804(16) ?
O1 C6 . 1.3129(19) ?
C9 C14 . 1.3831(19) ?
C9 C10 . 1.3851(18) ?
C9 C8 . 1.5096(17) ?
C1 C6 . 1.408(2) ?
C1 C2 . 1.412(2) ?
C1 C7 . 1.4311(19) ?
C8 H8A . 0.9700 ?
C8 H8B . 0.9700 ?
C7 H7A . 0.9300 ?
C14 C13 . 1.387(2) ?
C14 H14A . 0.9300 ?
C2 C3 . 1.370(2) ?
C2 H2A . 0.9300 ?
C6 C5 . 1.414(2) ?
C3 C4 . 1.401(2) ?
C3 C15 . 1.514(2) ?
C10 C11 . 1.385(2) ?
C10 H10A . 0.9300 ?
C4 C5 . 1.371(2) ?
C4 H4A . 0.9300 ?
C11 C12 . 1.378(3) ?
C11 H11A . 0.9300 ?
C13 C12 . 1.376(2) ?
C13 H13A . 0.9300 ?
C12 H12A . 0.9300 ?
C5 H5A . 0.9300 ?
C15 H15A . 0.9600 ?
C15 H15B . 0.9600 ?
C15 H15C . 0.9600 ?
